data_8100227
loop_
_publ_author_name
'Sofin, Mikhail'
'Peters, Eva-Maria'
'Jansen, Martin'

_publ_section_title
;
Crystal structure of hexapotassium dicobaltate(II), K~6~Co~2~O~5~
;
_journal_issue 4
_journal_name_full 'Zeitschrift f\"ur Kristallographie - New Crystal Structures'
_journal_page_first 339
_journal_page_last 340
_journal_volume 219
_journal_year 2004
_chemical_formula_sum 'Co2 K6 O5'
_chemical_formula_weight 54.06
_chemical_name_common 'potassium cobaltate(II)'
_space_group_IT_number 136
_symmetry_cell_setting tetragonal
_symmetry_space_group_name_Hall '-P 4n 2n'
_symmetry_space_group_name_H-M 'P 42/m n m'
_cell_angle_alpha 90.00
_cell_angle_beta 90.00
_cell_angle_gamma 90.00
_cell_formula_units_Z 2
_cell_length_a 6.6119(9)
_cell_length_b 6.6119(9)
_cell_length_c 11.844(2)
_cell_measurement_temperature 293(2)
_cell_volume 517.77(14)
_diffrn_ambient_temperature 293(2)
_exptl_crystal_density_diffrn 2.774
_cod_database_code 8100227

loop_
_symmetry_equiv_pos_as_xyz
'x, y, z'
'-x, -y, z'
'-y+1/2, x+1/2, z+1/2'
'y+1/2, -x+1/2, z+1/2'
'-x+1/2, y+1/2, -z+1/2'
'x+1/2, -y+1/2, -z+1/2'
'y, x, -z'
'-y, -x, -z'
'-x, -y, -z'
'x, y, -z'
'y-1/2, -x-1/2, -z-1/2'
'-y-1/2, x-1/2, -z-1/2'
'x-1/2, -y-1/2, z-1/2'
'-x-1/2, y-1/2, z-1/2'
'-y, -x, z'
'y, x, z'

loop_
_atom_site_label
_atom_site_type_symbol
_atom_site_fract_x
_atom_site_fract_y
_atom_site_fract_z
_atom_site_U_iso_or_equiv
_atom_site_adp_type
_atom_site_occupancy
_atom_site_symmetry_multiplicity
_atom_site_Wyckoff_symbol
_atom_site_calc_flag
_atom_site_refinement_flags
_atom_site_disorder_assembly
_atom_site_disorder_group
Co1 Co 0.79611(12) 0.20389(12) 0.0000 0.0267(3) Uani 1 4 g d S . .
K1 K 0.0000 0.0000 0.22041(13) 0.0293(4) Uani 1 4 e d S . .
K2 K 0.5000 0.0000 0.2500 0.0375(4) Uani 1 4 d d S . .
K3 K 0.3213(2) 0.3213(2) 0.0000 0.0478(6) Uani 1 4 f d S . .
O1 O 0.2136(5) 0.2136(5) 0.3621(3) 0.0387(9) Uani 1 8 j d S . .
O2 O 0.0000 0.0000 0.0000 0.057(3) Uani 1 2 a d S . .

loop_
_atom_site_aniso_label
_atom_site_aniso_U_11
_atom_site_aniso_U_22
_atom_site_aniso_U_33
_atom_site_aniso_U_23
_atom_site_aniso_U_13
_atom_site_aniso_U_12
Co1 0.0249(4) 0.0249(4) 0.0304(5) 0.000 0.000 0.0033(5)
K1 0.0294(5) 0.0294(5) 0.0291(8) 0.000 0.000 -0.0014(8)
K2 0.0313(5) 0.0313(5) 0.0499(9) 0.000 0.000 0.000
K3 0.0405(8) 0.0405(8) 0.0625(12) 0.000 0.000 0.0022(9)
O1 0.0384(14) 0.0384(14) 0.039(2) -0.0038(13) -0.0038(13) -0.007(2)
O2 0.069(4) 0.069(4) 0.033(4) 0.000 0.000 0.041(6)

loop_
_geom_bond_atom_site_label_1
_geom_bond_atom_site_label_2
_geom_bond_distance
_geom_bond_site_symmetry_2
_geom_bond_publ_flag
Co1 O1 1.806(4) 4_564 ?
Co1 O1 1.806(4) 11_676 ?
Co1 O2 1.9065(11) . ?
Co1 K1 3.2325(15) . ?
Co1 K1 3.2325(15) 9_755 ?
Co1 K3 3.2338(16) . ?
Co1 K3 3.2338(16) 9_665 ?
Co1 K3 3.559(2) 9_655 ?
Co1 K3 3.559(2) 1_655 ?
Co1 K2 3.7970(5) 9_655 ?
Co1 K2 3.7970(5) 5_655 ?
Co1 K2 3.7970(5) . ?
K1 O1 2.609(4) . ?
K1 O1 2.609(4) 2_755 ?
K1 O2 2.6104(17) . ?
K1 O1 2.850(4) 12_746 ?
K1 O1 2.850(4) 11_676 ?
K1 Co1 3.2325(15) 9_755 ?
K1 K2 3.3245(5) 5_655 ?
K1 K2 3.3245(5) 1_655 ?
K1 K2 3.3245(5) . ?
K1 K2 3.3245(5) 5_645 ?
K1 K3 3.7090(18) 11_666 ?
K2 O1 2.7098(19) 12_646 ?
K2 O1 2.7098(19) 2_755 ?
K2 O1 2.7098(19) 11_676 ?
K2 O1 2.7098(19) 1_455 ?
K2 K1 3.3245(5) 11_676 ?
K2 K1 3.3245(5) 1_455 ?
K2 K1 3.3245(5) 11_666 ?
K2 Co1 3.7970(5) 9_655 ?
K2 Co1 3.7970(5) 3_545 ?
K2 Co1 3.7970(5) 11_666 ?
K3 O2 3.005(2) 1_455 ?
K3 O1 3.074(4) 11_676 ?
K3 O1 3.074(4) 12_656 ?
K3 O1 3.074(4) 4_564 ?
K3 O1 3.074(4) 3_544 ?
K3 Co1 3.2338(16) 9_665 ?
K3 K3 3.341(5) 9_665 ?
K3 Co1 3.559(2) 1_455 ?
K3 Co1 3.559(2) 9_655 ?
K3 K1 3.7090(18) 11_676 ?
K3 K1 3.7090(18) 3_544 ?
O1 Co1 1.806(4) 3_645 ?
O1 K2 2.7098(19) 1_655 ?
O1 K2 2.7098(19) 5_655 ?
O1 K1 2.850(4) 11_776 ?
O1 K3 3.074(4) 3_645 ?
O1 K3 3.074(4) 11_666 ?
O2 Co1 1.9065(11) 9_755 ?
O2 K1 2.6104(17) 9_755 ?
O2 K3 3.005(2) 9_655 ?
O2 K3 3.005(2) 1_655 ?
